data_2001004
loop_
_publ_author_name
'Engelhardt, U.'
'Simon, A.'

_publ_section_title
;
 <i>N</i>-Methyl- und <i>N</i>-Ethoxycarbonyl-substituierter
 Phosphor-Hydrazin-Heterocyclus mit Twist-Konformation
;
_journal_issue 3
_journal_name_full 'Acta Crystallographica Section C'
_journal_page_first 495
_journal_page_last 498
_journal_paper_doi 10.1107/S0108270191009940
_journal_volume 48
_journal_year 1992
_chemical_formula_sum 'C15 H21 N4 O7 P'
_chemical_formula_weight 400.28
_space_group_IT_number 2
_space_group_name_Hall '-P 1'
_space_group_name_H-M_alt 'P -1'
_symmetry_cell_setting triclinic
_symmetry_space_group_name_Hall '-P 1'
_symmetry_space_group_name_H-M 'P -1'
_cell_angle_alpha 69.820(10)
_cell_angle_beta 86.380(10)
_cell_angle_gamma 84.970(10)
_cell_formula_units_Z 2
_cell_length_a 8.6460(10)
_cell_length_b 10.1320(10)
_cell_length_c 11.765(2)
_cell_volume 963.0(2)
_diffrn_radiation_type Mo
_diffrn_radiation_wavelength 0.71069
_exptl_absorpt_coefficient_mu 0.18
_exptl_crystal_density_diffrn 1.380
_exptl_crystal_F_000 420
_cod_data_source_file bx0557.cif
_cod_data_source_block bx0557a
_cod_original_cell_volume 963.0(4)
_cod_original_formula_sum 'C15 H21 N4 O7 P1'
_cod_database_code 2001004

loop_
_space_group_symop_id
_space_group_symop_operation_xyz
1 x,y,z
2 -x,-y,-z

loop_
_atom_site_label
_atom_site_fract_x
_atom_site_fract_y
_atom_site_fract_z
_atom_site_U_iso_or_equiv
P .24790(10) .43561(8) .84966(6) .0452(4)
O(1) .1896(3) .5772(2) .8419(9) .066(2)
O(2) .3526(2) .4276(2) .7372(2) .0480(10)
O(3) .2140(3) .0114(2) 1.0930(2) .079(2)
O(4) .0851(3) .1758(2) .7338(2) .0600(10)
O(5) .1974(3) -.0138(2) .8734(2) .0600(10)
O(6) .3480(3) .3441(3) 1.1848(2) .086(2)
O(7) .1964(3) .1619(3) 1.2454(2) .100(2)
N(1) .1062(3) .3305(2) .8722(2) .0440(10)
N(2) .1521(3) .1880(2) .9127(2) .0440(10)
N(3) .3610(3) .3373(3) .9586(2) .050(2)
N(4) .2866(3) .2375(2) 1.0547(2) .050(2)
C(1) .3299(4) .5273(3) .6212(2) .044(2)
C(2) .2206(5) .5081(5) .5511(3) .075(3)
C(3) .2036(5) .6048(5) .4361(3) .095(3)
C(4) .2909(6) .7165(4) .3931(4) .080(3)
C(5) .4017(6) .7313(4) .4635(4) .093(3)
C(6) .4220(5) .6344(4) .5801(3) .072(2)
C(7) .2168(4) .1308(3) 1.0282(2) .050(2)
C(8) -.0576(4) .3667(5) .8946(4) .068(3)
C(9) .5311(5) .3148(6) .9515(4) .075(3)
C(10) .1399(3) .1178(3) .8296(3) .044(2)
C(11) .1997(6) -.0914(4) .7894(4) .078(3)
C(12) .3351(8) -.0610(7) .7058(6) .107(4)
C(13) .2821(4) .2553(4) 1.1672(3) .061(2)
C(14) .1963(7) .1543(8) 1.3724(4) .181(8)
C(15) .0818(8) .21040(10) 1.4080(6) .269(8)

loop_
_geom_bond_atom_site_label_1
_geom_bond_atom_site_label_2
_geom_bond_distance
P O(1) 1.452(2)
P N(1) 1.643(3)
N(1) N(2) 1.385(3)
N(2) C(7) 1.411(4)
N(1) C(8) 1.462(5)
N(2) C(10) 1.406(4)
C(10) O(4) 1.185(3)
C(10) O(5) 1.317(3)
O(5) C(11) 1.458(5)
C(11) C(12) 1.464(8)
C(7) O(3) 1.188(3)
P O(2) 1.576(2)
P N(3) 1.643(2)
N(3) N(4) 1.396(3)
N(4) C(7) 1.415(5)
N(3) C(9) 1.469(5)
N(4) C(13) 1.394(4)
C(13) O(6) 1.187(5)
C(13) O(7) 1.314(4)
O(7) C(14) 1.469(6)
C(14) C(15) 1.220(10)
O(2) C(1) 1.403(3)
